data_7017940
loop_
_publ_author_name
'Wilson-Coutts, Sarah M'
'Browne, Julian M. W.'
'Marsh, Liesl C.'
'Polson, Matthew I. J.'
'Hartshorn, Richard M.'

_publ_section_title
;
 High diastereoselectivity in borohydride reductions of coordinated
 imines.
;
_journal_issue 5
_journal_name_full 'Dalton transactions (Cambridge, England : 2003)'
_journal_page_first 1591
_journal_page_last 1596
_journal_paper_doi 10.1039/c1dt11704a
_journal_volume 41
_journal_year 2012
_chemical_formula_moiety 'C12 H24 Co N4 O4, 2 (H2 O), Cl'
_chemical_formula_sum 'C12 H28 Cl Co N4 O6'
_chemical_formula_weight 418.76
_chemical_name_systematic
;
?
;
_space_group_IT_number 14
_symmetry_cell_setting monoclinic
_symmetry_space_group_name_Hall '-P 2ybc'
_symmetry_space_group_name_H-M 'P 1 21/c 1'
_atom_sites_solution_hydrogens geom
_atom_sites_solution_primary direct
_atom_sites_solution_secondary difmap
_audit_creation_method SHELXL-97
_cell_angle_alpha 90.00
_cell_angle_beta 96.273(6)
_cell_angle_gamma 90.00
_cell_formula_units_Z 4
_cell_length_a 10.2882(17)
_cell_length_b 12.738(2)
_cell_length_c 13.267(2)
_cell_measurement_reflns_used 2724
_cell_measurement_temperature 93(2)
_cell_measurement_theta_max 32.59
_cell_measurement_theta_min 2.87
_cell_volume 1728.2(5)
_computing_cell_refinement 'APEXII V1.0-27'
_computing_data_collection 'APEXII V1.0-27 (Bruker 2004)'
_computing_data_reduction 'APEXII V1.0-27'
_computing_molecular_graphics
;
Ortep-3 for windows, V1.08 (Farrugia, 1997). Mercury, V1.4, (Bruno et al., 2002)
;
_computing_publication_material 'enCIFER, V1.1 (Allen et al., 2004)'
_computing_structure_refinement 'APEXII V1.0-27'
_computing_structure_solution 'APEXII V1.0-27'
_diffrn_ambient_temperature 93(2)
_diffrn_measured_fraction_theta_full 0.976
_diffrn_measured_fraction_theta_max 0.976
_diffrn_measurement_device_type 'Bruker APEXII CCD area detector'
_diffrn_measurement_method '\f and \w scans'
_diffrn_radiation_monochromator graphite
_diffrn_radiation_source 'sealed tube'
_diffrn_radiation_type MoK\a
_diffrn_radiation_wavelength 0.71073
_diffrn_reflns_av_R_equivalents 0.0775
_diffrn_reflns_av_sigmaI/netI 0.0787
_diffrn_reflns_limit_h_max 10
_diffrn_reflns_limit_h_min -12
_diffrn_reflns_limit_k_max 15
_diffrn_reflns_limit_k_min -14
_diffrn_reflns_limit_l_max 12
_diffrn_reflns_limit_l_min -15
_diffrn_reflns_number 8126
_diffrn_reflns_theta_full 25.05
_diffrn_reflns_theta_max 24.99
_diffrn_reflns_theta_min 2.22
_diffrn_standards_number 0
_exptl_absorpt_coefficient_mu 1.184
_exptl_absorpt_correction_T_max 0.888
_exptl_absorpt_correction_T_min 0.596
_exptl_absorpt_correction_type multi-scan
_exptl_absorpt_process_details 'APEXII V1.0-27 (Bruker, 2004) '
_exptl_crystal_colour purple
_exptl_crystal_density_diffrn 1.609
_exptl_crystal_density_method 'not measured'
_exptl_crystal_description Plate
_exptl_crystal_F_000 880
_exptl_crystal_size_max 0.40
_exptl_crystal_size_mid 0.20
_exptl_crystal_size_min 0.10
_refine_diff_density_max 0.729
_refine_diff_density_min -0.655
_refine_diff_density_rms 0.108
_refine_ls_extinction_method none
_refine_ls_goodness_of_fit_ref 0.961
_refine_ls_hydrogen_treatment mixed
_refine_ls_matrix_type full
_refine_ls_number_parameters 243
_refine_ls_number_reflns 2963
_refine_ls_number_restraints 4
_refine_ls_restrained_S_all 0.960
_refine_ls_R_factor_all 0.0722
_refine_ls_R_factor_gt 0.0480
_refine_ls_shift/su_max 0.001
_refine_ls_shift/su_mean 0.000
_refine_ls_structure_factor_coef Fsqd
_refine_ls_weighting_details 'calc w=1/[\s^2^(Fo^2^)+(0.0704P)^2^+0.0000P] where P=(Fo^2^+2Fc^2^)/3'
_refine_ls_weighting_scheme calc
_refine_ls_wR_factor_gt 0.1092
_refine_ls_wR_factor_ref 0.1188
_reflns_number_gt 2146
_reflns_number_total 2963
_reflns_threshold_expression I>2\s(I)
_cod_data_source_file c1dt11704a.txt
_cod_data_source_block swca
_cod_original_sg_symbol_H-M P2(1)/c
_cod_database_code 7017940

loop_
_symmetry_equiv_pos_as_xyz
'x, y, z'
'-x, y+1/2, -z+1/2'
'-x, -y, -z'
'x, -y-1/2, z-1/2'

loop_
_atom_site_label
_atom_site_type_symbol
_atom_site_fract_x
_atom_site_fract_y
_atom_site_fract_z
_atom_site_U_iso_or_equiv
_atom_site_adp_type
_atom_site_occupancy
_atom_site_symmetry_multiplicity
_atom_site_calc_flag
_atom_site_refinement_flags
Co1 Co 0.62411(5) 0.50957(4) 0.75542(4) 0.01230(18) Uani 1 1 d .
O4 O 0.6875(3) 0.2709(2) 0.5821(2) 0.0207(7) Uani 1 1 d .
O2 O 0.4095(3) 0.3998(2) 0.9572(2) 0.0196(7) Uani 1 1 d .
O3 O 0.5901(3) 0.3970(2) 0.66084(19) 0.0147(6) Uani 1 1 d .
C3 C 0.9355(4) 0.3154(3) 0.6984(3) 0.0222(10) Uani 1 1 d .
H3A H 1.0155 0.3516 0.7203 0.033 Uiso 1 1 calc R
H3B H 0.9441 0.2797 0.6358 0.033 Uiso 1 1 calc R
H3C H 0.9174 0.2652 0.7490 0.033 Uiso 1 1 calc R
N3 N 0.6919(4) 0.6210(3) 0.8506(3) 0.0165(8) Uani 1 1 d .
H3 H 0.649(5) 0.628(4) 0.902(4) 0.025 Uiso 1 1 d .
N2 N 0.6481(4) 0.6112(3) 0.6473(3) 0.0161(8) Uani 1 1 d .
H2 H 0.688(5) 0.581(4) 0.603(3) 0.024 Uiso 1 1 d .
N1 N 0.4408(3) 0.5473(3) 0.7358(3) 0.0149(7) Uani 1 1 d .
H1 H 0.406(5) 0.495(4) 0.698(3) 0.022 Uiso 1 1 d .
N4 N 0.7962(3) 0.4481(3) 0.7769(2) 0.0134(7) Uani 1 1 d .
H4 H 0.788(5) 0.400(4) 0.824(3) 0.020 Uiso 1 1 d .
C10 C 0.2407(4) 0.5288(4) 0.8243(3) 0.0226(10) Uani 1 1 d .
H10A H 0.2020 0.5867 0.7857 0.034 Uiso 1 1 calc R
H10B H 0.2108 0.5286 0.8903 0.034 Uiso 1 1 calc R
H10C H 0.2160 0.4642 0.7901 0.034 Uiso 1 1 calc R
C5 C 0.8222(4) 0.5840(3) 0.8987(3) 0.0187(9) Uani 1 1 d .
H5A H 0.8101 0.5388 0.9557 0.022 Uiso 1 1 calc R
H5B H 0.8742 0.6439 0.9239 0.022 Uiso 1 1 calc R
C7 C 0.7271(4) 0.7024(3) 0.6888(3) 0.0208(10) Uani 1 1 d .
H7A H 0.7059 0.7639 0.6471 0.025 Uiso 1 1 calc R
H7B H 0.8195 0.6875 0.6883 0.025 Uiso 1 1 calc R
C6 C 0.6968(4) 0.7233(3) 0.7974(3) 0.0201(10) Uani 1 1 d .
H6A H 0.7641 0.7675 0.8322 0.024 Uiso 1 1 calc R
H6B H 0.6136 0.7592 0.7966 0.024 Uiso 1 1 calc R
C4 C 0.8937(4) 0.5244(3) 0.8229(3) 0.0184(9) Uani 1 1 d .
H4A H 0.9217 0.5714 0.7719 0.022 Uiso 1 1 calc R
H4B H 0.9697 0.4887 0.8565 0.022 Uiso 1 1 calc R
C8 C 0.5146(4) 0.6418(3) 0.5978(3) 0.0169(9) Uani 1 1 d .
H8A H 0.4845 0.5907 0.5463 0.020 Uiso 1 1 calc R
H8B H 0.5191 0.7098 0.5654 0.020 Uiso 1 1 calc R
C9 C 0.4205(4) 0.6465(3) 0.6774(3) 0.0180(9) Uani 1 1 d .
H9A H 0.4390 0.7068 0.7213 0.022 Uiso 1 1 calc R
H9B H 0.3310 0.6515 0.6460 0.022 Uiso 1 1 calc R
C11 C 0.3879(4) 0.5396(3) 0.8350(3) 0.0173(9) Uani 1 1 d .
H11 H 0.4116 0.6037 0.8735 0.021 Uiso 1 1 calc R
C2 C 0.8234(4) 0.3946(3) 0.6826(3) 0.0160(9) Uani 1 1 d .
H2A H 0.8487 0.4485 0.6358 0.019 Uiso 1 1 calc R
C1 C 0.6939(4) 0.3480(3) 0.6368(3) 0.0146(9) Uani 1 1 d .
C12 C 0.4596(4) 0.4462(3) 0.8906(3) 0.0135(9) Uani 1 1 d .
O1 O 0.5725(3) 0.4248(2) 0.8630(2) 0.0158(6) Uani 1 1 d .
Cl1 Cl 0.22268(11) 0.05033(8) 0.05453(7) 0.0201(3) Uani 1 1 d .
O10 O 0.1403(4) 0.6830(3) 0.0484(2) 0.0278(8) Uani 1 1 d D
H130 H 0.187(5) 0.699(4) 0.003(3) 0.042 Uiso 1 1 d D
H140 H 0.101(5) 0.738(3) 0.060(4) 0.042 Uiso 1 1 d D
O11 O 0.0192(4) 0.8723(3) 0.0920(3) 0.0310(8) Uani 1 1 d D
H110 H 0.071(5) 0.922(3) 0.087(4) 0.047 Uiso 1 1 d D
H120 H -0.055(3) 0.880(5) 0.063(4) 0.047 Uiso 1 1 d D

loop_
_atom_site_aniso_label
_atom_site_aniso_U_11
_atom_site_aniso_U_22
_atom_site_aniso_U_33
_atom_site_aniso_U_23
_atom_site_aniso_U_13
_atom_site_aniso_U_12
Co1 0.0123(3) 0.0115(3) 0.0128(3) 0.0002(2) 0.0000(2) -0.0002(2)
O4 0.0216(18) 0.0171(16) 0.0236(16) -0.0031(13) 0.0028(13) 0.0035(13)
O2 0.0212(17) 0.0188(16) 0.0186(15) -0.0008(12) 0.0012(13) -0.0037(13)
O3 0.0130(15) 0.0149(14) 0.0160(14) -0.0025(11) 0.0007(12) 0.0005(12)
C3 0.019(2) 0.021(2) 0.025(2) -0.0018(18) -0.0018(19) 0.0066(19)
N3 0.017(2) 0.0165(19) 0.0165(17) -0.0030(14) 0.0019(15) -0.0041(15)
N2 0.017(2) 0.0166(18) 0.0141(17) 0.0005(14) 0.0015(15) 0.0008(15)
N1 0.016(2) 0.0111(17) 0.0174(17) -0.0025(14) -0.0007(15) 0.0000(14)
N4 0.0119(19) 0.0148(17) 0.0132(17) 0.0003(14) 0.0001(14) -0.0019(14)
C10 0.017(2) 0.029(3) 0.022(2) 0.0023(18) 0.0003(19) 0.0027(19)
C5 0.016(2) 0.021(2) 0.019(2) -0.0024(17) -0.0020(18) -0.0038(18)
C7 0.023(3) 0.017(2) 0.022(2) 0.0015(17) -0.0017(19) -0.0024(19)
C6 0.019(2) 0.014(2) 0.027(2) -0.0024(18) -0.0004(19) -0.0060(18)
C4 0.014(2) 0.020(2) 0.020(2) 0.0032(17) -0.0036(18) -0.0024(17)
C8 0.018(2) 0.015(2) 0.017(2) 0.0046(16) -0.0020(18) 0.0013(17)
C9 0.015(2) 0.015(2) 0.023(2) 0.0024(17) -0.0021(18) 0.0034(17)
C11 0.022(2) 0.014(2) 0.016(2) -0.0027(16) -0.0017(18) -0.0021(17)
C2 0.014(2) 0.020(2) 0.014(2) 0.0040(16) 0.0044(17) 0.0009(18)
C1 0.020(2) 0.014(2) 0.0101(18) 0.0024(16) 0.0020(17) 0.0010(17)
C12 0.013(2) 0.015(2) 0.0115(19) -0.0081(16) -0.0013(17) -0.0014(17)
O1 0.0158(17) 0.0165(15) 0.0154(14) 0.0001(11) 0.0035(12) 0.0011(12)
Cl1 0.0226(6) 0.0210(5) 0.0161(5) -0.0006(4) -0.0005(4) -0.0011(4)
O10 0.030(2) 0.0254(18) 0.0291(18) 0.0069(14) 0.0099(15) 0.0028(15)
O11 0.028(2) 0.0285(19) 0.0353(19) 0.0073(16) -0.0004(16) 0.0022(16)

loop_
_atom_type_symbol
_atom_type_description
_atom_type_scat_dispersion_real
_atom_type_scat_dispersion_imag
_atom_type_scat_source
C C 0.0033 0.0016 'International Tables Vol C Tables 4.2.6.8 and 6.1.1.4'
H H 0.0000 0.0000 'International Tables Vol C Tables 4.2.6.8 and 6.1.1.4'
N N 0.0061 0.0033 'International Tables Vol C Tables 4.2.6.8 and 6.1.1.4'
O O 0.0106 0.0060 'International Tables Vol C Tables 4.2.6.8 and 6.1.1.4'
Co Co 0.3494 0.9721 'International Tables Vol C Tables 4.2.6.8 and 6.1.1.4'
Cl Cl 0.1484 0.1585 'International Tables Vol C Tables 4.2.6.8 and 6.1.1.4'

loop_
_geom_angle_atom_site_label_1
_geom_angle_atom_site_label_2
_geom_angle_atom_site_label_3
_geom_angle
O1 Co1 O3 91.17(12)
O1 Co1 N4 89.19(13)
O3 Co1 N4 83.80(13)
O1 Co1 N1 83.93(13)
O3 Co1 N1 89.55(14)
N4 Co1 N1 170.34(15)
O1 Co1 N2 169.59(14)
O3 Co1 N2 92.51(13)
N4 Co1 N2 100.88(15)
N1 Co1 N2 86.36(15)
O1 Co1 N3 92.07(14)
O3 Co1 N3 169.95(14)
N4 Co1 N3 86.72(15)
N1 Co1 N3 100.26(15)
N2 Co1 N3 85.96(15)
C1 O3 Co1 115.0(2)
C2 C3 H3A 109.5
C2 C3 H3B 109.5
H3A C3 H3B 109.5
C2 C3 H3C 109.5
H3A C3 H3C 109.5
H3B C3 H3C 109.5
C6 N3 C5 113.8(3)
C6 N3 Co1 110.7(3)
C5 N3 Co1 106.5(3)
C6 N3 H3 110(3)
C5 N3 H3 102(3)
Co1 N3 H3 114(3)
C7 N2 C8 113.2(3)
C7 N2 Co1 110.6(2)
C8 N2 Co1 107.9(3)
C7 N2 H2 109(3)
C8 N2 H2 107(3)
Co1 N2 H2 109(3)
C11 N1 C9 118.4(3)
C11 N1 Co1 108.1(3)
C9 N1 Co1 111.1(3)
C11 N1 H1 107(3)
C9 N1 H1 109(3)
Co1 N1 H1 103(3)
C2 N4 C4 118.0(3)
C2 N4 Co1 108.5(2)
C4 N4 Co1 111.4(3)
C2 N4 H4 109(3)
C4 N4 H4 106(3)
Co1 N4 H4 103(3)
C11 C10 H10A 109.5
C11 C10 H10B 109.5
H10A C10 H10B 109.5
C11 C10 H10C 109.5
H10A C10 H10C 109.5
H10B C10 H10C 109.5
N3 C5 C4 110.7(3)
N3 C5 H5A 109.5
C4 C5 H5A 109.5
N3 C5 H5B 109.5
C4 C5 H5B 109.5
H5A C5 H5B 108.1
N2 C7 C6 108.9(3)
N2 C7 H7A 109.9
C6 C7 H7A 109.9
N2 C7 H7B 109.9
C6 C7 H7B 109.9
H7A C7 H7B 108.3
N3 C6 C7 108.5(4)
N3 C6 H6A 110.0
C7 C6 H6A 110.0
N3 C6 H6B 110.0
C7 C6 H6B 110.0
H6A C6 H6B 108.4
N4 C4 C5 104.3(3)
N4 C4 H4A 110.9
C5 C4 H4A 110.9
N4 C4 H4B 110.9
C5 C4 H4B 110.9
H4A C4 H4B 108.9
N2 C8 C9 109.2(3)
N2 C8 H8A 109.8
C9 C8 H8A 109.8
N2 C8 H8B 109.8
C9 C8 H8B 109.8
H8A C8 H8B 108.3
N1 C9 C8 105.5(3)
N1 C9 H9A 110.6
C8 C9 H9A 110.6
N1 C9 H9B 110.6
C8 C9 H9B 110.6
H9A C9 H9B 108.8
N1 C11 C10 112.6(3)
N1 C11 C12 105.8(3)
C10 C11 C12 113.3(4)
N1 C11 H11 108.3
C10 C11 H11 108.3
C12 C11 H11 108.3
N4 C2 C1 106.2(3)
N4 C2 C3 113.5(3)
C1 C2 C3 114.3(3)
N4 C2 H2A 107.5
C1 C2 H2A 107.5
C3 C2 H2A 107.5
O4 C1 O3 122.5(4)
O4 C1 C2 122.7(4)
O3 C1 C2 114.8(3)
O2 C12 O1 124.7(4)
O2 C12 C11 120.1(4)
O1 C12 C11 115.3(3)
C12 O1 Co1 115.3(3)
H130 O10 H140 105(5)
H110 O11 H120 116(6)

loop_
_geom_bond_atom_site_label_1
_geom_bond_atom_site_label_2
_geom_bond_distance
Co1 O1 1.911(3)
Co1 O3 1.912(3)
Co1 N4 1.928(4)
Co1 N1 1.936(4)
Co1 N2 1.967(3)
Co1 N3 1.976(3)
O4 C1 1.218(5)
O2 C12 1.223(5)
O3 C1 1.307(5)
C3 C2 1.529(6)
C3 H3A 0.9600
C3 H3B 0.9600
C3 H3C 0.9600
N3 C6 1.486(5)
N3 C5 1.496(5)
N3 H3 0.86(5)
N2 C7 1.488(5)
N2 C8 1.507(5)
N2 H2 0.85(5)
N1 C11 1.480(5)
N1 C9 1.485(5)
N1 H1 0.88(5)
N4 C2 1.478(5)
N4 C4 1.480(5)
N4 H4 0.89(5)
C10 C11 1.512(6)
C10 H10A 0.9600
C10 H10B 0.9600
C10 H10C 0.9600
C5 C4 1.513(6)
C5 H5A 0.9700
C5 H5B 0.9700
C7 C6 1.530(6)
C7 H7A 0.9700
C7 H7B 0.9700
C6 H6A 0.9700
C6 H6B 0.9700
C4 H4A 0.9700
C4 H4B 0.9700
C8 C9 1.511(6)
C8 H8A 0.9700
C8 H8B 0.9700
C9 H9A 0.9700
C9 H9B 0.9700
C11 C12 1.544(6)
C11 H11 0.9800
C2 C1 1.523(6)
C2 H2A 0.9800
C12 O1 1.285(5)
O10 H130 0.84(2)
O10 H140 0.83(2)
O11 H110 0.83(2)
O11 H120 0.83(2)
